data_2237698
loop_
_publ_author_name
'Yousuf, Sammer'
'Khan, Khalid M.'
'Naz, Frazana'
'Perveen, Shahanaz'
'Miana, Ghulam A.'

_publ_section_title
;
 1-(2-Methyl-5-nitro-1<i>H</i>-imidazol-1-yl)acetone
;
_journal_coeditor_code RZ5048
_journal_issue 4
_journal_name_full 'Acta Crystallographica Section E'
_journal_page_first o552
_journal_paper_doi 10.1107/S1600536813006569
_journal_volume 69
_journal_year 2013
_chemical_formula_iupac 'C7 H9 N3 O3'
_chemical_formula_moiety 'C7 H9 N3 O3'
_chemical_formula_sum 'C7 H9 N3 O3'
_chemical_formula_weight 183.17
_chemical_name_systematic
;
1-(2-Methyl-5-nitro-1<i>H</i>-imidazol-1-yl)acetone
;
_space_group_IT_number 14
_symmetry_cell_setting monoclinic
_symmetry_space_group_name_Hall '-P 2yn'
_symmetry_space_group_name_H-M 'P 1 21/n 1'
_atom_sites_solution_hydrogens geom
_atom_sites_solution_primary direct
_atom_sites_solution_secondary difmap
_audit_creation_method SHELXL-97
_cell_angle_alpha 90.00
_cell_angle_beta 97.350(2)
_cell_angle_gamma 90.00
_cell_formula_units_Z 4
_cell_length_a 4.7548(4)
_cell_length_b 12.3971(9)
_cell_length_c 14.8580(11)
_cell_measurement_reflns_used 1790
_cell_measurement_temperature 273(2)
_cell_measurement_theta_max 26.65
_cell_measurement_theta_min 2.76
_cell_volume 868.62(12)
_computing_cell_refinement 'SAINT (Bruker, 2000)'
_computing_data_collection 'SMART (Bruker, 2000)'
_computing_data_reduction 'SAINT (Bruker, 2000)'
_computing_molecular_graphics 'SHELXTL (Sheldrick, 2008)'
_computing_publication_material
;
SHELXTL (Sheldrick, 2008), PARST (Nardelli, 1995) and PLATON
(Spek, 2009)
;
_computing_structure_refinement 'SHELXL97 (Sheldrick, 2008)'
_computing_structure_solution 'SHELXS97 (Sheldrick, 2008)'
_diffrn_ambient_temperature 273(2)
_diffrn_measured_fraction_theta_full 1.000
_diffrn_measured_fraction_theta_max 1.000
_diffrn_measurement_device_type
;
Bruker SMART APEX CCD area-detector
;
_diffrn_measurement_method '\w scan'
_diffrn_radiation_monochromator graphite
_diffrn_radiation_source 'fine-focus sealed tube'
_diffrn_radiation_type MoK\a
_diffrn_radiation_wavelength 0.71073
_diffrn_reflns_av_R_equivalents 0.0185
_diffrn_reflns_av_sigmaI/netI 0.0184
_diffrn_reflns_limit_h_max 5
_diffrn_reflns_limit_h_min -5
_diffrn_reflns_limit_k_max 15
_diffrn_reflns_limit_k_min -14
_diffrn_reflns_limit_l_max 17
_diffrn_reflns_limit_l_min -14
_diffrn_reflns_number 5030
_diffrn_reflns_theta_full 25.50
_diffrn_reflns_theta_max 25.50
_diffrn_reflns_theta_min 2.15
_exptl_absorpt_coefficient_mu 0.112
_exptl_absorpt_correction_T_max 0.9737
_exptl_absorpt_correction_T_min 0.9442
_exptl_absorpt_correction_type multi-scan
_exptl_absorpt_process_details '(SADABS; Bruker, 2000)'
_exptl_crystal_colour Colorless
_exptl_crystal_density_diffrn 1.401
_exptl_crystal_density_method 'not measured'
_exptl_crystal_description Block
_exptl_crystal_F_000 384
_exptl_crystal_size_max 0.52
_exptl_crystal_size_mid 0.33
_exptl_crystal_size_min 0.24
_refine_diff_density_max 0.185
_refine_diff_density_min -0.153
_refine_ls_extinction_method none
_refine_ls_goodness_of_fit_ref 1.056
_refine_ls_hydrogen_treatment constr
_refine_ls_matrix_type full
_refine_ls_number_parameters 120
_refine_ls_number_reflns 1614
_refine_ls_number_restraints 0
_refine_ls_restrained_S_all 1.056
_refine_ls_R_factor_all 0.0508
_refine_ls_R_factor_gt 0.0414
_refine_ls_shift/su_max 0.000
_refine_ls_shift/su_mean 0.000
_refine_ls_structure_factor_coef Fsqd
_refine_ls_weighting_details 'calc w=1/[\s^2^(Fo^2^)+(0.0591P)^2^+0.2124P] where P=(Fo^2^+2Fc^2^)/3'
_refine_ls_weighting_scheme calc
_refine_ls_wR_factor_gt 0.1115
_refine_ls_wR_factor_ref 0.1215
_reflns_number_gt 1328
_reflns_number_total 1614
_reflns_threshold_expression I>2\s(I)
_cod_data_source_file rz5048.cif
_cod_data_source_block I
_cod_original_sg_symbol_H-M 'P 21/n'
_cod_database_code 2237698
_cod_database_fobs_code 2237698

loop_
_symmetry_equiv_pos_as_xyz
'x, y, z'
'-x+1/2, y+1/2, -z+1/2'
'-x, -y, -z'
'x-1/2, -y-1/2, z-1/2'

loop_
_atom_site_type_symbol
_atom_site_label
_atom_site_fract_x
_atom_site_fract_y
_atom_site_fract_z
_atom_site_U_iso_or_equiv
_atom_site_adp_type
_atom_site_calc_flag
_atom_site_refinement_flags
_atom_site_occupancy
_atom_site_symmetry_multiplicity
O O1 -0.1621(4) 0.29596(12) 0.33611(13) 0.0887(5) Uani d . 1 1
O O2 0.1562(3) 0.37418(11) 0.26792(12) 0.0791(5) Uani d . 1 1
O O3 -0.2465(3) 0.53369(11) 0.15962(9) 0.0622(4) Uani d . 1 1
N N1 -0.0008(3) 0.57463(11) 0.33181(9) 0.0424(4) Uani d . 1 1
N N2 -0.2805(3) 0.59824(13) 0.43940(10) 0.0574(4) Uani d . 1 1
N N3 -0.0337(3) 0.37691(12) 0.31638(12) 0.0589(4) Uani d . 1 1
C C1 -0.1098(3) 0.47575(13) 0.35252(12) 0.0464(4) Uani d . 1 1
C C2 -0.2784(4) 0.49243(16) 0.41793(12) 0.0554(5) Uani d . 1 1
H H2B -0.3781 0.4389 0.4442 0.067 Uiso calc R 1 1
C C3 -0.1137(4) 0.64611(14) 0.38648(11) 0.0485(4) Uani d . 1 1
C C4 -0.0467(5) 0.76284(16) 0.38973(15) 0.0728(6) Uani d . 1 1
H H4A -0.1214 0.7951 0.4404 0.109 Uiso calc R 1 1
H H4B -0.1305 0.7965 0.3346 0.109 Uiso calc R 1 1
H H4C 0.1552 0.7725 0.3963 0.109 Uiso calc R 1 1
C C5 0.1509(3) 0.60187(13) 0.25566(11) 0.0444(4) Uani d . 1 1
H H5A 0.3240 0.5598 0.2597 0.053 Uiso calc R 1 1
H H5B 0.2034 0.6775 0.2595 0.053 Uiso calc R 1 1
C C6 -0.0235(3) 0.58087(13) 0.16507(12) 0.0451(4) Uani d . 1 1
C C7 0.1011(4) 0.62131(17) 0.08469(13) 0.0653(5) Uani d . 1 1
H H7A -0.0270 0.6069 0.0307 0.098 Uiso calc R 1 1
H H7B 0.2783 0.5855 0.0810 0.098 Uiso calc R 1 1
H H7C 0.1326 0.6976 0.0905 0.098 Uiso calc R 1 1

loop_
_atom_site_aniso_label
_atom_site_aniso_U_11
_atom_site_aniso_U_22
_atom_site_aniso_U_33
_atom_site_aniso_U_12
_atom_site_aniso_U_13
_atom_site_aniso_U_23
O1 0.1009(12) 0.0431(8) 0.1246(15) -0.0117(8) 0.0248(10) 0.0121(8)
O2 0.0790(10) 0.0538(9) 0.1115(13) 0.0122(7) 0.0387(9) -0.0036(8)
O3 0.0539(8) 0.0678(9) 0.0641(9) -0.0109(6) 0.0049(6) -0.0016(6)
N1 0.0423(7) 0.0430(8) 0.0437(8) -0.0021(6) 0.0123(6) 0.0018(6)
N2 0.0622(9) 0.0651(10) 0.0487(9) -0.0007(7) 0.0216(7) 0.0031(7)
N3 0.0590(9) 0.0430(9) 0.0751(11) 0.0029(7) 0.0098(8) 0.0065(7)
C1 0.0465(9) 0.0426(9) 0.0509(10) -0.0010(7) 0.0098(7) 0.0075(7)
C2 0.0541(10) 0.0610(12) 0.0530(11) -0.0045(9) 0.0138(8) 0.0145(9)
C3 0.0529(9) 0.0508(10) 0.0432(9) -0.0007(8) 0.0112(8) -0.0011(7)
C4 0.0993(16) 0.0555(12) 0.0684(14) -0.0068(11) 0.0296(12) -0.0125(10)
C5 0.0436(8) 0.0444(9) 0.0479(9) -0.0045(7) 0.0159(7) 0.0003(7)
C6 0.0457(9) 0.0395(9) 0.0518(10) 0.0047(7) 0.0124(7) -0.0012(7)
C7 0.0693(12) 0.0784(14) 0.0502(11) -0.0027(10) 0.0151(9) 0.0038(10)

loop_
_atom_type_symbol
_atom_type_description
_atom_type_scat_dispersion_real
_atom_type_scat_dispersion_imag
_atom_type_scat_source
C C 0.0033 0.0016 'International Tables Vol C Tables 4.2.6.8 and 6.1.1.4'
H H 0.0000 0.0000 'International Tables Vol C Tables 4.2.6.8 and 6.1.1.4'
N N 0.0061 0.0033 'International Tables Vol C Tables 4.2.6.8 and 6.1.1.4'
O O 0.0106 0.0060 'International Tables Vol C Tables 4.2.6.8 and 6.1.1.4'

loop_
_geom_angle_atom_site_label_1
_geom_angle_atom_site_label_2
_geom_angle_atom_site_label_3
_geom_angle
C3 N1 C1 104.93(14)
C3 N1 C5 125.87(14)
C1 N1 C5 128.02(14)
C3 N2 C2 105.74(15)
O2 N3 O1 122.92(17)
O2 N3 C1 119.63(15)
O1 N3 C1 117.45(17)
C2 C1 N1 107.35(15)
C2 C1 N3 127.87(16)
N1 C1 N3 124.56(15)
N2 C2 C1 109.97(15)
N2 C2 H2B 125.0
C1 C2 H2B 125.0
N2 C3 N1 112.01(16)
N2 C3 C4 124.07(16)
N1 C3 C4 123.86(16)
C3 C4 H4A 109.5
C3 C4 H4B 109.5
H4A C4 H4B 109.5
C3 C4 H4C 109.5
H4A C4 H4C 109.5
H4B C4 H4C 109.5
N1 C5 C6 112.47(13)
N1 C5 H5A 109.1
C6 C5 H5A 109.1
N1 C5 H5B 109.1
C6 C5 H5B 109.1
H5A C5 H5B 107.8
O3 C6 C7 123.21(16)
O3 C6 C5 121.44(15)
C7 C6 C5 115.35(14)
C6 C7 H7A 109.5
C6 C7 H7B 109.5
H7A C7 H7B 109.5
C6 C7 H7C 109.5
H7A C7 H7C 109.5
H7B C7 H7C 109.5

loop_
_geom_bond_atom_site_label_1
_geom_bond_atom_site_label_2
_geom_bond_distance
O1 N3 1.230(2)
O2 N3 1.225(2)
O3 C6 1.205(2)
N1 C3 1.358(2)
N1 C1 1.381(2)
N1 C5 1.457(2)
N2 C3 1.326(2)
N2 C2 1.350(3)
N3 C1 1.404(2)
C1 C2 1.352(2)
C2 H2B 0.9300
C3 C4 1.481(3)
C4 H4A 0.9600
C4 H4B 0.9600
C4 H4C 0.9600
C5 C6 1.510(2)
C5 H5A 0.9700
C5 H5B 0.9700
C6 C7 1.486(3)
C7 H7A 0.9600
C7 H7B 0.9600
C7 H7C 0.9600

loop_
_geom_hbond_atom_site_label_D
_geom_hbond_atom_site_label_H
_geom_hbond_atom_site_label_A
_geom_hbond_site_symmetry_A
_geom_hbond_distance_DH
_geom_hbond_distance_HA
_geom_hbond_distance_DA
_geom_hbond_angle_DHA
_geom_hbond_publ_flag
C2 H2B N2 3_466 0.9300 2.5600 3.361(2) 144.00 yes
C5 H5B O2 2_555 0.9700 2.5700 3.527(2) 167.00 yes
C7 H7B O3 1_655 0.9600 2.4900 3.340(2) 147.00 yes

loop_
_geom_torsion_atom_site_label_1
_geom_torsion_atom_site_label_2
_geom_torsion_atom_site_label_3
_geom_torsion_atom_site_label_4
_geom_torsion
C3 N1 C1 C2 -0.39(18)
C5 N1 C1 C2 -168.41(15)
C3 N1 C1 N3 -175.31(16)
C5 N1 C1 N3 16.7(3)
O2 N3 C1 C2 -168.38(18)
O1 N3 C1 C2 11.0(3)
O2 N3 C1 N1 5.5(3)
O1 N3 C1 N1 -175.14(16)
C3 N2 C2 C1 0.3(2)
N1 C1 C2 N2 0.1(2)
N3 C1 C2 N2 174.76(17)
C2 N2 C3 N1 -0.6(2)
C2 N2 C3 C4 -177.73(19)
C1 N1 C3 N2 0.60(18)
C5 N1 C3 N2 168.96(14)
C1 N1 C3 C4 177.77(18)
C5 N1 C3 C4 -13.9(3)
C3 N1 C5 C6 -106.10(18)
C1 N1 C5 C6 59.6(2)
N1 C5 C6 O3 -9.0(2)
N1 C5 C6 C7 171.59(15)

loop_
_cod_related_entry_id
_cod_related_entry_database
_cod_related_entry_code
1 ChemSpider 129973
